data_3500169
loop_
_publ_author_name
'Armel Le Bail'

_publ_section_comment
; 
Structure solved from laboratory powder diffraction data.
Indexing by using McMaille.
Structure solution in direct space by using ESPOIR.
Rietveld refinement by using Fullprof.
Unpublished because of low quality results : H atoms not located,
molecule constrained from fomepizole crystal structure, quite high thermal 
paremeters, satisfying low RBrag but too large RF.
;
_publ_section_exptl_prep
; 
Commercial sample from SERATEC
;
_publ_section_exptl_refinement ' '
_publ_section_references ' ?'
_publ_section_title
;
 Fomepizole hemisulfate
;
_journal_name_full 'Personal communication to COD'
_journal_year 2026
_chemical_formula_moiety '[C4 H6 N2,(H2 S O4)0.5]2'
_chemical_formula_sum 'C8 H14 N4 O4 S'
_chemical_formula_weight 262.286
_chemical_melting_point 439
_chemical_name_common 'fomepizole hemisulfate'
_chemical_name_systematic
; 
4-methylpyrazole hemisulfate
;
_space_group_IT_number 82
_space_group_name_Hall 'I -4'
_space_group_name_H-M_alt 'I -4'
_symmetry_cell_setting tetragonal
_symmetry_Int_Tables_number 82
_symmetry_space_group_name_Hall 'I -4'
_symmetry_space_group_name_H-M 'I -4'
_audit_creation_date 25/06/2026
_audit_creation_method 'FullProf Suite'
_cell_angle_alpha 90.0000
_cell_angle_beta 90.0000
_cell_angle_gamma 90.0000
_cell_formula_units_Z 4
_cell_length_a 11.0998(3)
_cell_length_b 11.0998(3)
_cell_length_c 10.6930(3)
_cell_measurement_temperature 296
_cell_special_details ' ?'
_cell_volume 1317.44(6)
_computing_structure_refinement FULLPROF
_computing_structure_solution 'McMaille, ESPOIR'
_diffrn_radiation_type CuK\a
_diffrn_radiation_wavelength 1.5418
_diffrn_source_target Cu
_exptl_special_details ' ?'
_pd_calibration_special_details ' ?'
_pd_instr_location
; 
Le Mans
;
_pd_meas_2theta_range_inc 0.017000
_pd_meas_2theta_range_max 89.96700
_pd_meas_2theta_range_min 5.00600
_pd_meas_number_of_points 4999
_pd_meas_special_details '  ?'
_pd_proc_2theta_range_inc 0.017000
_pd_proc_2theta_range_max 89.8960
_pd_proc_2theta_range_min 4.9350
_pd_proc_ls_pref_orient_corr ' ?'
_pd_proc_ls_prof_R_factor 2.9068
_pd_proc_ls_prof_wR_expected 2.4260
_pd_proc_ls_prof_wR_factor 3.9027
_pd_proc_ls_special_details ' ?'
_pd_proc_wavelength 1.540560
_pd_spec_mounting ' ?'
_refine_ls_number_parameters 73
_refine_ls_number_reflns 678
_refine_ls_number_restraints 17
_refine_ls_R_I_factor 2.2193
_refine_special_details ' ?'
_cod_data_source_file fomepizole-hemisulfate.cif
_cod_data_source_block C4H6N2.(H2SO4)0.5
_cod_depositor_comments
;
The following automatic conversions were performed:

data item '_symmetry_cell_setting' value 'Tetragonal' was changed to
'tetragonal' in accordance with the built-in table derived from the
CIF Core dictionary named 'cif_core.dic' version 2.4.5 last updated
on 2014-11-21.

Automatic conversion script
Id: cif_fix_values 8738 2021-04-28 16:35:53Z antanas 
;
_cod_original_cell_volume 1317.43(5)
_cod_database_code 3500169
_pd_proc_ls_prof_cr_factor 8.7290
_pd_proc_ls_prof_cwr_factor 7.4391
_pd_proc_ls_prof_cwr_expected 4.6243
_pd_proc_ls_prof_chi2 2.5879
_pd_proc_ls_prof_echi2 2.6681

loop_
_publ_manuscript_incl_extra_item
_publ_manuscript_incl_extra_info
_publ_manuscript_incl_extra_defn
'_pd_proc_ls_prof_cR_factor' 'Prof. R-factor CORRECTED for background' no
'_pd_proc_ls_prof_cwR_factor' 'wProf.R-factor CORRECTED for background' no
'_pd_proc_ls_prof_cwR_expected' 'wProf.Expected CORRECTED for background' no
'_pd_proc_ls_prof_chi2' 'Chi-square for all considered points' no
'_pd_proc_ls_prof_echi2' 'Chi-2 for points with Bragg contribution' no

loop_
_symmetry_equiv_pos_as_xyz
x,y,z
y,-x,-z
-x,-y,z
-y,x,-z
x+1/2,y+1/2,z+1/2
y+1/2,-x+1/2,-z+1/2
-x+1/2,-y+1/2,z+1/2
-y+1/2,x+1/2,-z+1/2

loop_
_atom_site_label
_atom_site_fract_x
_atom_site_fract_y
_atom_site_fract_z
_atom_site_U_iso_or_equiv
_atom_site_occupancy
_atom_site_adp_type
_atom_site_type_symbol
S1 0.50000 0.50000 0.00000 0.1648(17) 1.00000 Uiso S
S2 0.00000 0.50000 0.25000 0.1648(17) 1.00000 Uiso S
O1 0.1138(6) 0.5000(14) 0.1786(9) 0.1648(17) 1.00000 Uiso O
O2 0.3908(5) 0.4943(13) 0.0770(9) 0.1648(17) 1.00000 Uiso O
C1 0.3212(6) 0.6864(13) 0.2996(12) 0.1326(16) 1.00000 Uiso C
C2 0.4130(6) 0.7368(17) 0.368(2) 0.1326(16) 1.00000 Uiso C
C3 0.3570(7) 0.8190(11) 0.4453(11) 0.1326(16) 1.00000 Uiso C
C4 0.5399(7) 0.6901(9) 0.3706(14) 0.1326(16) 1.00000 Uiso C
N1 0.2159(7) 0.7167(14) 0.3506(15) 0.1326(16) 1.00000 Uiso N
N2 0.2281(7) 0.8160(10) 0.4292(9) 0.1326(16) 1.00000 Uiso N

loop_
_atom_type_symbol
_atom_type_scat_Cromer_Mann_a1
_atom_type_scat_Cromer_Mann_b1
_atom_type_scat_Cromer_Mann_a2
_atom_type_scat_Cromer_Mann_b2
_atom_type_scat_Cromer_Mann_a3
_atom_type_scat_Cromer_Mann_b3
_atom_type_scat_Cromer_Mann_a4
_atom_type_scat_Cromer_Mann_b4
_atom_type_scat_Cromer_Mann_c
_atom_type_scat_dispersion_real
_atom_type_scat_dispersion_imag
_atom_type_scat_source
S 6.90530 1.46790 5.20340 22.21510 1.43790 0.25360 1.58630 56.17200 0.86690 0.31900 0.55700 International_Tables_for_Crystallography_Vol.C(1991)_Tables_6.1.1.4_and_6.1.1.5
O 3.04850 13.27710 2.28680 5.70110 1.54630 0.32390 0.86700 32.90890 0.25080 0.04700 0.03200 International_Tables_for_Crystallography_Vol.C(1991)_Tables_6.1.1.4_and_6.1.1.5
C 2.31000 20.84390 1.02000 10.20750 1.58860 0.56870 0.86500 51.65120 0.21560 0.01700 0.00900 International_Tables_for_Crystallography_Vol.C(1991)_Tables_6.1.1.4_and_6.1.1.5
N 12.21260 0.00570 3.13220 9.89330 2.01250 28.99750 1.16630 0.58260 -11.52900 0.02900 0.01800 International_Tables_for_Crystallography_Vol.C(1991)_Tables_6.1.1.4_and_6.1.1.5

loop_
_geom_angle_atom_site_label_1
_geom_angle_atom_site_label_2
_geom_angle_atom_site_label_3
_geom_angle
_geom_angle_site_symmetry_1
_geom_angle_site_symmetry_3
O2 S1 O2 108.4(12) 1_555 2_565
O2 S1 O2 111.7(7) 1_555 3_665
O2 S1 O2 108.4(11) 1_555 4_655
O2 S1 O2 108.4(11) 2_565 3_665
O2 S1 O2 111.7(15) 2_565 4_655
O2 S1 O2 108.4(12) 3_665 4_655
O1 S2 O1 117.7(8) 1_555 3_565
O1 S2 O1 105.5(12) 1_555 6_455
O1 S2 O1 105.5(12) 1_555 8_555
O1 S2 O1 105.5(12) 3_565 6_455
O1 S2 O1 105.5(12) 3_565 8_555
O1 S2 O1 117.7(17) 6_455 8_555
S2 O1 N1 115.2(9) 1_555 6_455
O1 O1 O1 57.5(6) 3_565 6_455
O1 O1 O1 57.5(6) 3_565 8_555
O1 O1 N1 115.3(8) 3_565 6_455
O1 O1 O1 65.0(8) 6_455 8_555
O1 O1 N1 79.8(8) 6_455 6_455
O1 O1 N1 141.9(11) 8_555 6_455
S1 O2 N2 106.9(7) 1_555 6_455
S1 O2 N2 92.2(6) 1_555 7_564
O2 O2 O2 59.3(6) 2_565 3_665
O2 O2 O2 61.4(7) 2_565 4_655
O2 O2 N2 130.1(9) 2_565 6_455
O2 O2 N2 57.4(6) 2_565 7_564
O2 O2 O2 59.3(6) 3_665 4_655
O2 O2 N2 111.6(7) 3_665 6_455
O2 O2 N2 114.2(6) 3_665 7_564
O2 O2 N2 72.3(7) 4_655 6_455
O2 O2 N2 102.4(7) 4_655 7_564
N2 O2 N2 121.4(8) 6_455 7_564
C2 C1 N1 109.3(12) 1_555 1_555
C2 C1 N2 75.7(11) 1_555 1_555
C3 C1 C4 66.5(7) 1_555 1_555
C3 C1 N1 72.4(11) 1_555 1_555
C4 C1 N1 135.3(10) 1_555 1_555
C4 C1 N2 104.1(7) 1_555 1_555
C1 C2 C3 104.7(17) 1_555 1_555
C1 C2 C4 124.4(12) 1_555 1_555
C1 C2 N2 69.5(11) 1_555 1_555
C3 C2 C4 129.8(14) 1_555 1_555
C3 C2 N1 70.8(12) 1_555 1_555
C4 C2 N1 153.7(9) 1_555 1_555
C4 C2 N2 162.4(10) 1_555 1_555
C1 C3 C4 63.4(7) 1_555 1_555
C1 C3 N2 73.6(10) 1_555 1_555
C2 C3 N1 72.6(11) 1_555 1_555
C2 C3 N2 111.1(14) 1_555 1_555
C4 C3 N1 97.5(7) 1_555 1_555
C4 C3 N2 136.3(9) 1_555 1_555
C1 C4 C3 50.0(6) 1_555 1_555
O1 N1 C1 129.1(9) 8_555 1_555
O1 N1 C2 160.4(7) 8_555 1_555
O1 N1 C3 156.8(8) 8_555 1_555
O1 N1 N2 119.7(12) 8_555 1_555
C1 N1 C3 72.1(11) 1_555 1_555
C1 N1 N2 111.2(15) 1_555 1_555
C2 N1 N2 76.9(11) 1_555 1_555
O2 N2 O2 50.3(5) 7_565 8_555
O2 N2 C1 173.7(10) 7_565 1_555
O2 N2 C2 144.7(9) 7_565 1_555
O2 N2 C3 111.4(9) 7_565 1_555
O2 N2 N1 147.8(15) 7_565 1_555
O2 N2 C1 128.6(8) 8_555 1_555
O2 N2 C2 161.6(7) 8_555 1_555
O2 N2 C3 159.4(8) 8_555 1_555
O2 N2 N1 98.3(12) 8_555 1_555
C1 N2 C3 68.4(10) 1_555 1_555
C2 N2 N1 67.5(10) 1_555 1_555
C3 N2 N1 100.8(14) 1_555 1_555

loop_
_geom_bond_atom_site_label_1
_geom_bond_atom_site_label_2
_geom_bond_distance
_geom_bond_site_symmetry_2
S1 O2 1.467(8) 1_555
S2 O1 1.476(8) 1_555
O1 O1 2.526(10) 3_565
O1 O1 2.350(16) 6_455
O2 O2 2.379(15) 2_565
O2 O2 2.427(8) 3_665
O2 O2 2.379(15) 4_655
C1 C2 1.373(18) 1_555
C1 C3 2.180(18) 1_555
C1 C4 2.544(12) 1_555
C1 N1 1.333(14) 1_555
C2 C3 1.38(3) 1_555
C2 C4 1.501(13) 1_555
C3 N2 1.441(11) 1_555
C4 C2 1.501(13) 1_555
N1 O1 2.673(14) 8_555
N1 N2 1.393(19) 1_555
N2 O2 2.605(11) 8_555
